data_7161231
loop_
_publ_author_name
'Ghosh, Subhash Chandra'
'Yadav, Anil K.'
'Thakur, Dinesh Gopichand'
'Sonawane, Mahesh A.'

_publ_section_title
;
 Palladium-Catalyzed Chelation-Assisted C-H Functionalization of Quinoline
 Aldehydes to Esters with Mechanistic Insights
;
_journal_name_full 'Organic &amp; Biomolecular Chemistry'
_journal_paper_doi 10.1039/D6OB00752J
_journal_year 2026
_chemical_formula_moiety 'C18 H14 Br N O'
_chemical_formula_sum 'C18 H14 Br N O'
_chemical_formula_weight 340.21
_space_group_crystal_system monoclinic
_space_group_IT_number 14
_space_group_name_Hall '-P 2yn'
_space_group_name_H-M_alt 'P 1 21/n 1'
_atom_sites_solution_hydrogens geom
_audit_creation_date 2022-12-14
_audit_creation_method
;
Olex2 1.2
(compiled 2018.05.29 svn.r3508 for OlexSys, GUI svn.r5506)
;
_audit_update_record
;
2024-01-10 deposited with the CCDC.	2026-06-17 downloaded from the CCDC.
;
_cell_angle_alpha 90
_cell_angle_beta 99.572(2)
_cell_angle_gamma 90
_cell_formula_units_Z 4
_cell_length_a 8.9955(5)
_cell_length_b 16.3014(8)
_cell_length_c 10.2924(4)
_cell_measurement_reflns_used 9932
_cell_measurement_temperature 298
_cell_measurement_theta_max 29.35
_cell_measurement_theta_min 2.36
_cell_volume 1488.26(12)
_computing_cell_refinement 'SAINT V8.40B (?, 2016)'
_computing_data_reduction 'SAINT V8.40B (?, 2016)'
_computing_molecular_graphics 'Olex2 (Dolomanov et al., 2009)'
_computing_publication_material 'Olex2 (Dolomanov et al., 2009)'
_computing_structure_refinement 'ShelXL (Sheldrick, 2015)'
_computing_structure_solution 'SHELXT 2018/2 (Sheldrick, 2018)'
_diffrn_ambient_temperature 298
_diffrn_measured_fraction_theta_full 0.999
_diffrn_measured_fraction_theta_max 0.962
_diffrn_measurement_device_type 'Bruker D8 QUEST'
_diffrn_measurement_method '\f and \w scans'
_diffrn_radiation_type MoK\a
_diffrn_radiation_wavelength 0.71073
_diffrn_reflns_av_R_equivalents 0.0556
_diffrn_reflns_av_unetI/netI 0.0444
_diffrn_reflns_Laue_measured_fraction_full 0.999
_diffrn_reflns_Laue_measured_fraction_max 0.962
_diffrn_reflns_limit_h_max 13
_diffrn_reflns_limit_h_min -14
_diffrn_reflns_limit_k_max 24
_diffrn_reflns_limit_k_min -27
_diffrn_reflns_limit_l_max 14
_diffrn_reflns_limit_l_min -16
_diffrn_reflns_number 53514
_diffrn_reflns_point_group_measured_fraction_full 0.999
_diffrn_reflns_point_group_measured_fraction_max 0.962
_diffrn_reflns_theta_full 25.242
_diffrn_reflns_theta_max 36.057
_diffrn_reflns_theta_min 2.499
_diffrn_standards_number 0
_exptl_absorpt_coefficient_mu 2.760
_exptl_absorpt_correction_T_max 0.7471
_exptl_absorpt_correction_T_min 0.5757
_exptl_absorpt_correction_type multi-scan
_exptl_absorpt_process_details
'SADABS-2016/2 (Bruker,2016/2) was used for absorption correction. wR2(int) was 0.0736 before and 0.0527 after correction. The Ratio of minimum to maximum transmission is 0.7706. The \l/2 correction factor is Not present.'
_exptl_crystal_colour colourless
_exptl_crystal_colour_primary colourless
_exptl_crystal_density_diffrn 1.518
_exptl_crystal_description block
_exptl_crystal_F_000 688
_exptl_crystal_size_max 0.49
_exptl_crystal_size_mid 0.25
_exptl_crystal_size_min 0.09
_refine_diff_density_max 0.453
_refine_diff_density_min -1.133
_refine_diff_density_rms 0.186
_refine_ls_extinction_method none
_refine_ls_goodness_of_fit_ref 1.016
_refine_ls_hydrogen_treatment constr
_refine_ls_matrix_type full
_refine_ls_number_parameters 192
_refine_ls_number_reflns 6797
_refine_ls_number_restraints 0
_refine_ls_restrained_S_all 1.016
_refine_ls_R_factor_all 0.1051
_refine_ls_R_factor_gt 0.0420
_refine_ls_shift/su_max 0.001
_refine_ls_shift/su_mean 0.000
_refine_ls_structure_factor_coef Fsqd
_refine_ls_weighting_details 'w=1/[\s^2^(Fo^2^)+(0.0763P)^2^+0.2660P] where P=(Fo^2^+2Fc^2^)/3'
_refine_ls_weighting_scheme calc
_refine_ls_wR_factor_gt 0.1201
_refine_ls_wR_factor_ref 0.1532
_reflns_Friedel_coverage 0.000
_reflns_number_gt 3700
_reflns_number_total 6797
_reflns_threshold_expression 'I > 2\s(I)'
_cod_data_source_file d6ob00752j2.cif
_cod_data_source_block sgdt_947_m_0m_a
_cod_database_code 7161231
_shelx_shelxl_version_number 2018/3
_shelx_space_group_comment
;
The symmetry employed for this shelxl refinement is uniquely defined
by the following loop, which should always be used as a source of
symmetry information in preference to the above space-group names.
They are only intended as comments.
;
_shelx_estimated_absorpt_t_max 0.789
_shelx_estimated_absorpt_t_min 0.345
_olex2_refinement_description
;
1. Fixed Uiso
 At 1.2 times of:
  All C(H) groups
 At 1.5 times of:
  All C(H,H,H) groups
2.a Aromatic/amide H refined with riding coordinates:
 C3(H3), C9(H9), C10(H10), C12(H12), C15(H15), C16(H16), C17(H17), C18(H18)
2.b Idealised Me refined as rotating group:
 C1(H1A,H1B,H1C), C14(H14A,H14B,H14C)
;
_olex2_submission_special_instructions 'No special instructions were received'

loop_
_space_group_symop_operation_xyz
'x, y, z'
'-x+1/2, y+1/2, -z+1/2'
'-x, -y, -z'
'x-1/2, -y-1/2, z-1/2'

loop_
_atom_site_label
_atom_site_type_symbol
_atom_site_fract_x
_atom_site_fract_y
_atom_site_fract_z
_atom_site_U_iso_or_equiv
_atom_site_adp_type
_atom_site_occupancy
_atom_site_site_symmetry_order
_atom_site_calc_flag
_atom_site_refinement_flags_posn
_atom_site_refinement_flags_adp
_atom_site_refinement_flags_occupancy
_atom_site_disorder_assembly
_atom_site_disorder_group
Br1 Br 0.98916(3) 0.49501(2) 0.82889(2) 0.06987(12) Uani 1 1 d . . . . .
O1 O 0.88665(15) 0.28777(11) 0.24511(15) 0.0604(4) Uani 1 1 d . . . . .
N1 N 0.53116(16) 0.25361(9) 0.37101(14) 0.0413(3) Uani 1 1 d . . . . .
C1 C 1.2005(2) 0.39742(15) 0.6688(2) 0.0614(6) Uani 1 1 d . . . . .
H1A H 1.257255 0.371042 0.609436 0.092 Uiso 1 1 calc GR . . . .
H1B H 1.210323 0.366696 0.749299 0.092 Uiso 1 1 calc GR . . . .
H1C H 1.238298 0.451991 0.687272 0.092 Uiso 1 1 calc GR . . . .
C2 C 1.03660(19) 0.40140(11) 0.60627(17) 0.0419(4) Uani 1 1 d . . . . .
C3 C 0.98801(17) 0.36337(12) 0.48633(16) 0.0392(3) Uani 1 1 d . . . . .
H3 H 1.057757 0.335742 0.445121 0.047 Uiso 1 1 calc R . . . .
C4 C 0.83766(18) 0.36539(9) 0.42581(15) 0.0344(3) Uani 1 1 d . . . . .
C5 C 0.79505(17) 0.32534(10) 0.29481(16) 0.0370(3) Uani 1 1 d . . . . .
C6 C 0.63817(17) 0.33590(10) 0.21746(15) 0.0361(3) Uani 1 1 d . . . . .
C7 C 0.51119(17) 0.29733(9) 0.25648(14) 0.0329(3) Uani 1 1 d . . . . .
C8 C 0.36845(18) 0.30511(11) 0.17422(16) 0.0376(3) Uani 1 1 d . . . . .
C9 C 0.2442(2) 0.26677(13) 0.2163(2) 0.0492(4) Uani 1 1 d . . . . .
H9 H 0.148923 0.269764 0.165092 0.059 Uiso 1 1 calc R . . . .
C10 C 0.2651(2) 0.22563(14) 0.3319(2) 0.0536(5) Uani 1 1 d . . . . .
H10 H 0.183886 0.201250 0.362150 0.064 Uiso 1 1 calc R . . . .
C11 C 0.9280(2) 0.44155(11) 0.66398(16) 0.0431(4) Uani 1 1 d . . . . .
C12 C 0.73398(19) 0.40613(11) 0.48789(17) 0.0413(4) Uani 1 1 d . . . . .
H12 H 0.633406 0.407575 0.447854 0.050 Uiso 1 1 calc R . . . .
C13 C 0.7766(2) 0.44494(12) 0.60863(17) 0.0469(4) Uani 1 1 d . . . . .
C14 C 0.6582(4) 0.48709(19) 0.6728(3) 0.0785(8) Uani 1 1 d . . . . .
H14A H 0.560076 0.474879 0.624342 0.118 Uiso 1 1 calc GR . . . .
H14B H 0.674517 0.545294 0.673129 0.118 Uiso 1 1 calc GR . . . .
H14C H 0.664798 0.467910 0.761759 0.118 Uiso 1 1 calc GR . . . .
C15 C 0.6210(2) 0.37957(12) 0.10240(18) 0.0471(4) Uani 1 1 d . . . . .
H15 H 0.704707 0.404146 0.076634 0.057 Uiso 1 1 calc R . . . .
C16 C 0.4785(2) 0.38801(15) 0.02209(19) 0.0526(5) Uani 1 1 d . . . . .
H16 H 0.468606 0.419116 -0.054613 0.063 Uiso 1 1 calc R . . . .
C17 C 0.3556(2) 0.35064(13) 0.05686(18) 0.0480(4) Uani 1 1 d . . . . .
H17 H 0.262463 0.355259 0.002550 0.058 Uiso 1 1 calc R . . . .
C18 C 0.4104(2) 0.22006(13) 0.4057(2) 0.0500(4) Uani 1 1 d . . . . .
H18 H 0.422413 0.190771 0.484291 0.060 Uiso 1 1 calc R . . . .

loop_
_atom_site_aniso_label
_atom_site_aniso_U_11
_atom_site_aniso_U_22
_atom_site_aniso_U_33
_atom_site_aniso_U_23
_atom_site_aniso_U_13
_atom_site_aniso_U_12
Br1 0.0934(2) 0.07229(19) 0.03797(14) -0.01532(9) -0.00637(12) -0.02334(12)
O1 0.0349(7) 0.0894(11) 0.0559(8) -0.0307(8) 0.0051(6) 0.0044(6)
N1 0.0355(7) 0.0510(8) 0.0356(7) 0.0004(6) 0.0007(5) -0.0011(6)
C1 0.0442(11) 0.0707(13) 0.0599(12) 0.0062(10) -0.0191(9) -0.0104(9)
C2 0.0410(9) 0.0434(8) 0.0366(8) 0.0057(6) -0.0077(6) -0.0094(7)
C3 0.0328(8) 0.0443(9) 0.0382(8) 0.0011(6) -0.0004(6) -0.0019(6)
C4 0.0330(7) 0.0373(7) 0.0312(7) -0.0025(5) 0.0000(5) -0.0013(6)
C5 0.0292(7) 0.0456(8) 0.0354(7) -0.0071(6) 0.0033(6) -0.0025(6)
C6 0.0330(8) 0.0448(8) 0.0292(7) -0.0087(6) 0.0013(6) -0.0015(6)
C7 0.0300(7) 0.0388(7) 0.0286(6) -0.0074(5) 0.0009(5) 0.0018(5)
C8 0.0319(7) 0.0454(8) 0.0330(7) -0.0089(6) -0.0020(6) 0.0037(6)
C9 0.0291(8) 0.0631(11) 0.0528(10) -0.0092(9) -0.0010(7) -0.0002(7)
C10 0.0377(9) 0.0668(12) 0.0573(12) -0.0012(9) 0.0111(8) -0.0084(8)
C11 0.0576(10) 0.0400(8) 0.0277(7) -0.0022(6) -0.0044(7) -0.0086(7)
C12 0.0371(8) 0.0463(9) 0.0376(8) -0.0087(6) -0.0023(6) 0.0029(6)
C13 0.0556(11) 0.0472(9) 0.0358(8) -0.0089(7) 0.0014(7) 0.0023(8)
C14 0.0732(17) 0.0957(19) 0.0646(16) -0.0387(14) 0.0057(13) 0.0181(13)
C15 0.0460(10) 0.0583(11) 0.0368(8) -0.0004(7) 0.0060(7) -0.0072(8)
C16 0.0592(12) 0.0615(12) 0.0333(8) 0.0055(8) -0.0030(8) 0.0011(9)
C17 0.0419(9) 0.0593(11) 0.0373(8) -0.0038(7) -0.0093(7) 0.0045(8)
C18 0.0463(10) 0.0608(11) 0.0423(9) 0.0034(8) 0.0060(8) -0.0059(8)

loop_
_atom_type_symbol
_atom_type_description
_atom_type_scat_dispersion_real
_atom_type_scat_dispersion_imag
_atom_type_scat_source
C C 0.0033 0.0016 'International Tables Vol C Tables 4.2.6.8 and 6.1.1.4'
H H 0.0000 0.0000 'International Tables Vol C Tables 4.2.6.8 and 6.1.1.4'
Br Br -0.2901 2.4595 'International Tables Vol C Tables 4.2.6.8 and 6.1.1.4'
N N 0.0061 0.0033 'International Tables Vol C Tables 4.2.6.8 and 6.1.1.4'
O O 0.0106 0.0060 'International Tables Vol C Tables 4.2.6.8 and 6.1.1.4'

loop_
_geom_angle_atom_site_label_1
_geom_angle_atom_site_label_2
_geom_angle_atom_site_label_3
_geom_angle
_geom_angle_site_symmetry_1
_geom_angle_site_symmetry_3
_geom_angle_publ_flag
C18 N1 C7 117.09(15) . . ?
H1A C1 H1B 109.5 . . ?
H1A C1 H1C 109.5 . . ?
H1B C1 H1C 109.5 . . ?
C2 C1 H1A 109.5 . . ?
C2 C1 H1B 109.5 . . ?
C2 C1 H1C 109.5 . . ?
C3 C2 C1 120.11(18) . . ?
C3 C2 C11 116.86(15) . . ?
C11 C2 C1 123.03(17) . . ?
C2 C3 H3 119.1 . . ?
C2 C3 C4 121.81(16) . . ?
C4 C3 H3 119.1 . . ?
C3 C4 C5 118.64(14) . . ?
C12 C4 C3 118.92(14) . . ?
C12 C4 C5 122.42(14) . . ?
O1 C5 C4 121.01(15) . . ?
O1 C5 C6 118.58(14) . . ?
C4 C5 C6 120.29(13) . . ?
C7 C6 C5 121.73(14) . . ?
C15 C6 C5 118.47(15) . . ?
C15 C6 C7 119.66(15) . . ?
N1 C7 C6 118.66(13) . . ?
N1 C7 C8 122.52(14) . . ?
C6 C7 C8 118.81(15) . . ?
C9 C8 C7 117.46(16) . . ?
C17 C8 C7 119.71(16) . . ?
C17 C8 C9 122.82(16) . . ?
C8 C9 H9 120.4 . . ?
C10 C9 C8 119.28(17) . . ?
C10 C9 H9 120.4 . . ?
C9 C10 H10 120.3 . . ?
C9 C10 C18 119.36(18) . . ?
C18 C10 H10 120.3 . . ?
C2 C11 Br1 118.48(13) . . ?
C13 C11 Br1 117.77(14) . . ?
C13 C11 C2 123.75(15) . . ?
C4 C12 H12 119.2 . . ?
C4 C12 C13 121.60(16) . . ?
C13 C12 H12 119.2 . . ?
C11 C13 C12 117.06(16) . . ?
C11 C13 C14 123.68(18) . . ?
C12 C13 C14 119.26(19) . . ?
C13 C14 H14A 109.5 . . ?
C13 C14 H14B 109.5 . . ?
C13 C14 H14C 109.5 . . ?
H14A C14 H14B 109.5 . . ?
H14A C14 H14C 109.5 . . ?
H14B C14 H14C 109.5 . . ?
C6 C15 H15 119.4 . . ?
C6 C15 C16 121.24(18) . . ?
C16 C15 H15 119.4 . . ?
C15 C16 H16 120.0 . . ?
C17 C16 C15 120.02(18) . . ?
C17 C16 H16 120.0 . . ?
C8 C17 H17 119.7 . . ?
C16 C17 C8 120.54(16) . . ?
C16 C17 H17 119.7 . . ?
N1 C18 C10 124.25(19) . . ?
N1 C18 H18 117.9 . . ?
C10 C18 H18 117.9 . . ?

loop_
_geom_bond_atom_site_label_1
_geom_bond_atom_site_label_2
_geom_bond_distance
_geom_bond_site_symmetry_2
_geom_bond_publ_flag
Br1 C11 1.9059(16) . ?
O1 C5 1.207(2) . ?
N1 C7 1.364(2) . ?
N1 C18 1.317(2) . ?
C1 H1A 0.9600 . ?
C1 H1B 0.9600 . ?
C1 H1C 0.9600 . ?
C1 C2 1.509(3) . ?
C2 C3 1.386(2) . ?
C2 C11 1.389(3) . ?
C3 H3 0.9300 . ?
C3 C4 1.392(2) . ?
C4 C5 1.490(2) . ?
C4 C12 1.385(2) . ?
C5 C6 1.510(2) . ?
C6 C7 1.419(2) . ?
C6 C15 1.368(2) . ?
C7 C8 1.421(2) . ?
C8 C9 1.410(3) . ?
C8 C17 1.406(3) . ?
C9 H9 0.9300 . ?
C9 C10 1.351(3) . ?
C10 H10 0.9300 . ?
C10 C18 1.401(3) . ?
C11 C13 1.387(3) . ?
C12 H12 0.9300 . ?
C12 C13 1.390(2) . ?
C13 C14 1.509(3) . ?
C14 H14A 0.9600 . ?
C14 H14B 0.9600 . ?
C14 H14C 0.9600 . ?
C15 H15 0.9300 . ?
C15 C16 1.411(3) . ?
C16 H16 0.9300 . ?
C16 C17 1.361(3) . ?
C17 H17 0.9300 . ?
C18 H18 0.9300 . ?

loop_
_geom_torsion_atom_site_label_1
_geom_torsion_atom_site_label_2
_geom_torsion_atom_site_label_3
_geom_torsion_atom_site_label_4
_geom_torsion
_geom_torsion_site_symmetry_1
_geom_torsion_site_symmetry_2
_geom_torsion_site_symmetry_3
_geom_torsion_site_symmetry_4
_geom_torsion_publ_flag
Br1 C11 C13 C12 179.56(14) . . . . ?
Br1 C11 C13 C14 -1.1(3) . . . . ?
O1 C5 C6 C7 112.2(2) . . . . ?
O1 C5 C6 C15 -63.5(2) . . . . ?
N1 C7 C8 C9 1.2(2) . . . . ?
N1 C7 C8 C17 -179.57(16) . . . . ?
C1 C2 C3 C4 179.74(17) . . . . ?
C1 C2 C11 Br1 0.6(2) . . . . ?
C1 C2 C11 C13 -179.20(19) . . . . ?
C2 C3 C4 C5 178.05(16) . . . . ?
C2 C3 C4 C12 -0.4(3) . . . . ?
C2 C11 C13 C12 -0.6(3) . . . . ?
C2 C11 C13 C14 178.7(2) . . . . ?
C3 C2 C11 Br1 -179.89(13) . . . . ?
C3 C2 C11 C13 0.3(3) . . . . ?
C3 C4 C5 O1 4.2(3) . . . . ?
C3 C4 C5 C6 -171.66(15) . . . . ?
C3 C4 C12 C13 0.1(3) . . . . ?
C4 C5 C6 C7 -71.8(2) . . . . ?
C4 C5 C6 C15 112.45(19) . . . . ?
C4 C12 C13 C11 0.4(3) . . . . ?
C4 C12 C13 C14 -178.9(2) . . . . ?
C5 C4 C12 C13 -178.34(17) . . . . ?
C5 C6 C7 N1 3.8(2) . . . . ?
C5 C6 C7 C8 -175.60(14) . . . . ?
C5 C6 C15 C16 176.64(17) . . . . ?
C6 C7 C8 C9 -179.39(15) . . . . ?
C6 C7 C8 C17 -0.2(2) . . . . ?
C6 C15 C16 C17 -1.7(3) . . . . ?
C7 N1 C18 C10 0.9(3) . . . . ?
C7 C6 C15 C16 0.8(3) . . . . ?
C7 C8 C9 C10 0.7(3) . . . . ?
C7 C8 C17 C16 -0.7(3) . . . . ?
C8 C9 C10 C18 -1.7(3) . . . . ?
C9 C8 C17 C16 178.52(19) . . . . ?
C9 C10 C18 N1 0.9(4) . . . . ?
C11 C2 C3 C4 0.2(3) . . . . ?
C12 C4 C5 O1 -177.36(18) . . . . ?
C12 C4 C5 C6 6.8(3) . . . . ?
C15 C6 C7 N1 179.51(16) . . . . ?
C15 C6 C7 C8 0.1(2) . . . . ?
C15 C16 C17 C8 1.6(3) . . . . ?
C17 C8 C9 C10 -178.5(2) . . . . ?
C18 N1 C7 C6 178.61(16) . . . . ?
C18 N1 C7 C8 -2.0(2) . . . . ?
